data_7031901
loop_
_publ_author_name
'Clark, Ewan R.'
'Anwar, Muhammad U.'
'Leontowicz, Bryce J.'
'Beldjoudi, Yassine'
'Hayward, John J.'
'Chan, Wesley T. K.'
'Gavey, Emma L.'
'Pilkington, Melanie'
'Zysman-Colman, Eli'
'Rawson, Jeremy M.'

_publ_section_title
;
 Synthesis and characterisation of first row transition metal complexes of
 functionalized 1,2,4-benzothiadiazines.
;
_journal_issue 34
_journal_name_full 'Dalton transactions (Cambridge, England : 2003)'
_journal_page_first 12996
_journal_paper_doi 10.1039/c4dt01413h
_journal_volume 43
_journal_year 2014
_chemical_formula_moiety 'C24 H18 Cl2 Cu N6 S2'
_chemical_formula_sum 'C24 H18 Cl2 Cu N6 S2'
_chemical_formula_weight 589.00
_chemical_name_systematic
;
 ?
;
_space_group_crystal_system orthorhombic
_space_group_IT_number 29
_space_group_name_Hall 'P 2c -2ac'
_space_group_name_H-M_alt 'P c a 21'
_symmetry_space_group_name_Hall 'P 2c -2ac'
_symmetry_space_group_name_H-M 'P c a 21'
_atom_sites_solution_hydrogens geom
_audit_creation_method SHELXL-2013
_cell_angle_alpha 90
_cell_angle_beta 90
_cell_angle_gamma 90
_cell_formula_units_Z 4
_cell_length_a 9.890(2)
_cell_length_b 13.180(3)
_cell_length_c 18.563(4)
_cell_measurement_reflns_used 8528
_cell_measurement_temperature 180(2)
_cell_measurement_theta_max 27.48
_cell_measurement_theta_min 1.02
_cell_volume 2419.7(9)
_computing_cell_refinement 'HKL Scalepack (Otwinowski & Minor 1997)'
_computing_data_collection 'Collect (Nonius B.V. 1998)'
_computing_data_reduction
;
 HKL Denzo and Scalepack (Otwinowski & Minor 1997)
;
_computing_molecular_graphics 'SHELXTL, Bruker AXS, Madison, WI, USA'
_computing_publication_material 'SHELXTL, Bruker AXS, Madison, WI, USA'
_computing_structure_refinement 'SHELXL-2013 (Sheldrick, 2013)'
_computing_structure_solution 'SIR-92 (Altomare et al. 1994)'
_diffrn_ambient_temperature 180(2)
_diffrn_measured_fraction_theta_full 0.993
_diffrn_measured_fraction_theta_max 0.995
_diffrn_measurement_device_type 'Nonius Kappa CCD'
_diffrn_measurement_method 'thin slice phi and omega scans'
_diffrn_radiation_type MoK\a
_diffrn_radiation_wavelength 0.71073
_diffrn_reflns_av_R_equivalents 0.0548
_diffrn_reflns_av_unetI/netI 0.0612
_diffrn_reflns_Laue_measured_fraction_full 0.993
_diffrn_reflns_Laue_measured_fraction_max 0.995
_diffrn_reflns_limit_h_max 12
_diffrn_reflns_limit_h_min -9
_diffrn_reflns_limit_k_max 16
_diffrn_reflns_limit_k_min -16
_diffrn_reflns_limit_l_max 23
_diffrn_reflns_limit_l_min -18
_diffrn_reflns_number 9660
_diffrn_reflns_point_group_measured_fraction_full 0.995
_diffrn_reflns_point_group_measured_fraction_max 0.996
_diffrn_reflns_theta_full 25.242
_diffrn_reflns_theta_max 26.372
_diffrn_reflns_theta_min 2.684
_diffrn_source 'fine-focus sealed tube'
_exptl_absorpt_coefficient_mu 1.323
_exptl_absorpt_correction_T_max 0.834
_exptl_absorpt_correction_T_min 0.747
_exptl_absorpt_correction_type multi-scan
_exptl_absorpt_process_details
;
multi-scan from symmetry-related measurements
sortav (Blessing 1995)
;
_exptl_crystal_colour red
_exptl_crystal_density_diffrn 1.617
_exptl_crystal_description Prism
_exptl_crystal_F_000 1196
_exptl_crystal_size_max 0.180
_exptl_crystal_size_mid 0.160
_exptl_crystal_size_min 0.140
_refine_diff_density_max 0.667
_refine_diff_density_min -0.532
_refine_diff_density_rms 0.075
_refine_ls_abs_structure_details
;
 Refined as an inversion twin.
'Flack H D (1983), Acta Cryst. A39, 876-881, 1728 Friedel Pairs' 

;
_refine_ls_abs_structure_Flack 0.38(3)
_refine_ls_extinction_method none
_refine_ls_goodness_of_fit_ref 1.092
_refine_ls_hydrogen_treatment constr
_refine_ls_matrix_type full
_refine_ls_number_parameters 317
_refine_ls_number_reflns 4274
_refine_ls_number_restraints 1
_refine_ls_restrained_S_all 1.092
_refine_ls_R_factor_all 0.0540
_refine_ls_R_factor_gt 0.0428
_refine_ls_shift/su_max 0.000
_refine_ls_shift/su_mean 0.000
_refine_ls_structure_factor_coef Fsqd
_refine_ls_weighting_details 'w=1/[\s^2^(Fo^2^)+(0.0394P)^2^+1.9809P] where P=(Fo^2^+2Fc^2^)/3'
_refine_ls_weighting_scheme calc
_refine_ls_wR_factor_gt 0.0992
_refine_ls_wR_factor_ref 0.1064
_reflns_Friedel_coverage 0.936
_reflns_Friedel_fraction_full 0.996
_reflns_Friedel_fraction_max 0.997
_reflns_number_gt 3722
_reflns_number_total 4274
_reflns_threshold_expression 'I > 2\s(I)'
_cod_duplicate_entry 7031609
_cod_data_source_file c4dt01413h2.cif
_cod_data_source_block cmpnd_1d
_cod_original_cell_volume 2419.7(8)
_cod_database_code 7031901
_shelx_space_group_comment
;
The symmetry employed for this shelxl refinement is uniquely defined
by the following loop, which should always be used as a source of
symmetry information in preference to the above space-group names.
They are only intended as comments.
;
_shelx_estimated_absorpt_t_min 0.797
_shelx_estimated_absorpt_t_max 0.836
_shelxl_version_number 2013-3

loop_
_space_group_symop_operation_xyz
'x, y, z'
'-x, -y, z+1/2'
'x+1/2, -y, z'
'-x+1/2, y, z+1/2'

loop_
_atom_site_label
_atom_site_type_symbol
_atom_site_fract_x
_atom_site_fract_y
_atom_site_fract_z
_atom_site_U_iso_or_equiv
_atom_site_adp_type
_atom_site_occupancy
_atom_site_site_symmetry_order
_atom_site_calc_flag
_atom_site_refinement_flags_posn
_atom_site_refinement_flags_adp
Cu1 Cu 0.09932(7) 0.25420(6) 0.20318(5) 0.02542(19) Uani 1 1 d . .
Cl1 Cl -0.07069(15) 0.21087(12) 0.12225(9) 0.0296(3) Uani 1 1 d . .
Cl2 Cl -0.09641(16) 0.30038(12) 0.30388(9) 0.0333(4) Uani 1 1 d . .
N11 N 0.1167(5) 0.3978(4) 0.1643(3) 0.0248(12) Uani 1 1 d . .
C101 C 0.0554(8) 0.4340(5) 0.1058(4) 0.0351(17) Uani 1 1 d . .
H101 H -0.0030 0.3907 0.0793 0.042 Uiso 1 1 calc R U
C102 C 0.0741(8) 0.5329(5) 0.0824(4) 0.0385(18) Uani 1 1 d . .
H102 H 0.0300 0.5566 0.0402 0.046 Uiso 1 1 calc R U
C103 C 0.1573(7) 0.5960(5) 0.1211(4) 0.0398(17) Uani 1 1 d . .
H103 H 0.1696 0.6646 0.1067 0.048 Uiso 1 1 calc R U
C104 C 0.2229(7) 0.5586(5) 0.1812(4) 0.0338(17) Uani 1 1 d . .
H104 H 0.2819 0.6007 0.2082 0.041 Uiso 1 1 calc R U
C105 C 0.2016(6) 0.4590(4) 0.2014(4) 0.0244(12) Uani 1 1 d . .
S11 S 0.2690(2) 0.25777(14) 0.35680(11) 0.0425(5) Uani 1 1 d . .
N12 N 0.2312(5) 0.3153(4) 0.2755(3) 0.0291(12) Uani 1 1 d . .
N13 N 0.3447(5) 0.4659(4) 0.3088(3) 0.0281(11) Uani 1 1 d . .
H13 H 0.3402 0.5324 0.3058 0.034 Uiso 1 1 calc R U
C106 C 0.2632(7) 0.4096(5) 0.2655(4) 0.0264(14) Uani 1 1 d . .
C107 C 0.4364(6) 0.4226(5) 0.3583(4) 0.0277(14) Uani 1 1 d . .
C108 C 0.4179(7) 0.3227(5) 0.3809(4) 0.0294(15) Uani 1 1 d . .
C109 C 0.5115(7) 0.2789(6) 0.4275(4) 0.0353(16) Uani 1 1 d . .
H109 H 0.5018 0.2101 0.4418 0.042 Uiso 1 1 calc R U
C110 C 0.6186(7) 0.3359(6) 0.4529(4) 0.0371(17) Uani 1 1 d . .
H110 H 0.6815 0.3061 0.4853 0.044 Uiso 1 1 calc R U
C111 C 0.6353(7) 0.4346(7) 0.4321(4) 0.0421(19) Uani 1 1 d . .
H111 H 0.7086 0.4733 0.4504 0.050 Uiso 1 1 calc R U
C112 C 0.5437(7) 0.4788(6) 0.3833(4) 0.0336(16) Uani 1 1 d . .
H112 H 0.5558 0.5469 0.3678 0.040 Uiso 1 1 calc R U
N21 N 0.1206(5) 0.1090(4) 0.2394(3) 0.0246(11) Uani 1 1 d . .
C201 C 0.0454(7) 0.0715(5) 0.2927(4) 0.0305(15) Uani 1 1 d . .
H201 H -0.0161 0.1157 0.3163 0.037 Uiso 1 1 calc R U
C202 C 0.0519(7) -0.0276(5) 0.3152(4) 0.0339(16) Uani 1 1 d . .
H202 H -0.0039 -0.0510 0.3534 0.041 Uiso 1 1 calc R U
C203 C 0.1413(8) -0.0929(5) 0.2812(4) 0.0358(17) Uani 1 1 d . .
H203 H 0.1477 -0.1620 0.2952 0.043 Uiso 1 1 calc R U
C204 C 0.2211(7) -0.0545(5) 0.2261(4) 0.0323(16) Uani 1 1 d . .
H204 H 0.2841 -0.0975 0.2024 0.039 Uiso 1 1 calc R U
C205 C 0.2095(6) 0.0461(4) 0.2054(4) 0.0240(13) Uani 1 1 d . .
S21 S 0.3225(2) 0.24262(15) 0.05522(13) 0.0519(6) Uani 1 1 d . .
N22 N 0.2636(5) 0.1859(4) 0.1313(3) 0.0287(12) Uani 1 1 d . .
N23 N 0.3767(5) 0.0298(4) 0.1097(3) 0.0351(14) Uani 1 1 d . .
H23 H 0.3777 -0.0351 0.1208 0.042 Uiso 1 1 calc R U
C206 C 0.2875(6) 0.0921(5) 0.1455(4) 0.0265(15) Uani 1 1 d . .
C207 C 0.4674(6) 0.0648(5) 0.0554(4) 0.0273(14) Uani 1 1 d . .
C208 C 0.4563(6) 0.1628(5) 0.0277(4) 0.0305(14) Uani 1 1 d . .
C209 C 0.5460(7) 0.1960(5) -0.0243(4) 0.0333(15) Uani 1 1 d . .
H209 H 0.5392 0.2629 -0.0429 0.040 Uiso 1 1 calc R U
C210 C 0.6465(7) 0.1306(6) -0.0492(4) 0.0351(16) Uani 1 1 d . .
H210 H 0.7097 0.1534 -0.0842 0.042 Uiso 1 1 calc R U
C211 C 0.6540(7) 0.0338(6) -0.0233(4) 0.0344(15) Uani 1 1 d . .
H211 H 0.7207 -0.0112 -0.0417 0.041 Uiso 1 1 calc R U
C212 C 0.5645(6) 0.0000(5) 0.0300(4) 0.0291(14) Uani 1 1 d . .
H212 H 0.5711 -0.0671 0.0484 0.035 Uiso 1 1 calc R U

loop_
_atom_site_aniso_label
_atom_site_aniso_U_11
_atom_site_aniso_U_22
_atom_site_aniso_U_33
_atom_site_aniso_U_23
_atom_site_aniso_U_13
_atom_site_aniso_U_12
Cu1 0.0323(4) 0.0154(3) 0.0285(4) 0.0012(3) -0.0031(4) -0.0010(3)
Cl1 0.0354(8) 0.0215(7) 0.0320(8) 0.0016(7) -0.0017(7) -0.0042(6)
Cl2 0.0441(9) 0.0226(8) 0.0332(9) 0.0034(7) -0.0018(7) 0.0054(6)
N11 0.030(3) 0.019(3) 0.026(3) 0.002(2) 0.001(2) -0.002(2)
C101 0.043(4) 0.027(3) 0.035(4) 0.005(3) -0.009(3) -0.006(3)
C102 0.049(4) 0.027(4) 0.040(4) 0.012(3) -0.016(3) -0.006(3)
C103 0.051(4) 0.024(3) 0.045(4) 0.007(4) -0.008(4) -0.009(3)
C104 0.039(4) 0.028(4) 0.035(4) 0.002(3) -0.012(3) -0.009(3)
C105 0.023(3) 0.023(3) 0.027(3) -0.003(3) -0.001(3) 0.000(2)
S11 0.0581(12) 0.0294(9) 0.0401(11) 0.0132(8) -0.0177(10) -0.0142(8)
N12 0.034(3) 0.021(3) 0.032(3) 0.006(2) -0.006(2) -0.001(2)
N13 0.033(3) 0.018(2) 0.033(3) 0.000(3) -0.004(2) -0.002(2)
C106 0.032(3) 0.020(3) 0.027(4) -0.006(3) 0.001(3) 0.001(3)
C107 0.026(3) 0.028(3) 0.029(4) -0.004(3) 0.000(3) 0.001(3)
C108 0.034(4) 0.024(3) 0.030(3) 0.000(3) -0.004(3) 0.002(3)
C109 0.045(4) 0.031(4) 0.030(4) -0.001(3) -0.002(3) 0.008(3)
C110 0.033(4) 0.052(5) 0.026(4) 0.008(3) 0.004(3) 0.010(3)
C111 0.030(4) 0.067(6) 0.029(4) 0.006(4) 0.000(3) -0.004(3)
C112 0.034(4) 0.033(4) 0.034(4) 0.010(3) 0.001(3) -0.006(3)
N21 0.031(3) 0.016(3) 0.027(3) 0.003(2) -0.001(2) 0.001(2)
C201 0.038(4) 0.026(3) 0.028(4) -0.001(3) 0.008(3) 0.004(3)
C202 0.041(4) 0.028(4) 0.033(4) 0.006(3) 0.013(3) 0.003(3)
C203 0.047(4) 0.022(3) 0.038(4) 0.011(3) 0.005(3) 0.007(3)
C204 0.042(4) 0.021(3) 0.033(4) 0.005(3) 0.001(3) 0.005(3)
C205 0.030(3) 0.018(3) 0.024(3) 0.002(3) -0.003(3) 0.000(2)
S21 0.0590(12) 0.0312(10) 0.0654(14) 0.0231(10) 0.0291(11) 0.0141(9)
N22 0.033(3) 0.025(3) 0.028(3) 0.000(3) 0.005(2) -0.001(2)
N23 0.038(3) 0.022(3) 0.045(4) 0.009(3) 0.016(3) 0.007(2)
C206 0.027(3) 0.020(3) 0.033(4) 0.003(3) -0.002(3) -0.002(2)
C207 0.028(3) 0.027(3) 0.027(3) 0.004(3) 0.002(3) -0.004(3)
C208 0.030(3) 0.028(3) 0.033(4) -0.004(3) 0.002(3) -0.001(2)
C209 0.039(4) 0.030(4) 0.030(3) 0.003(3) -0.001(3) -0.004(3)
C210 0.031(4) 0.046(4) 0.028(4) 0.005(3) 0.006(3) -0.005(3)
C211 0.031(4) 0.042(4) 0.031(4) 0.006(3) 0.004(3) 0.005(3)
C212 0.027(3) 0.035(4) 0.025(3) 0.002(3) 0.000(3) 0.003(3)

loop_
_atom_type_symbol
_atom_type_description
_atom_type_scat_dispersion_real
_atom_type_scat_dispersion_imag
_atom_type_scat_source
C C 0.0033 0.0016 'International Tables Vol C Tables 4.2.6.8 and 6.1.1.4'
H H 0.0000 0.0000 'International Tables Vol C Tables 4.2.6.8 and 6.1.1.4'
N N 0.0061 0.0033 'International Tables Vol C Tables 4.2.6.8 and 6.1.1.4'
S S 0.1246 0.1234 'International Tables Vol C Tables 4.2.6.8 and 6.1.1.4'
Cl Cl 0.1484 0.1585 'International Tables Vol C Tables 4.2.6.8 and 6.1.1.4'
Cu Cu 0.3201 1.2651 'International Tables Vol C Tables 4.2.6.8 and 6.1.1.4'

loop_
_geom_angle_atom_site_label_1
_geom_angle_atom_site_label_2
_geom_angle_atom_site_label_3
_geom_angle
N11 Cu1 N12 79.2(2)
N11 Cu1 N21 169.11(17)
N12 Cu1 N21 95.0(2)
N11 Cu1 N22 95.7(2)
N12 Cu1 N22 94.88(19)
N21 Cu1 N22 75.5(2)
N11 Cu1 Cl1 93.46(16)
N12 Cu1 Cl1 170.16(16)
N21 Cu1 Cl1 93.27(16)
N22 Cu1 Cl1 92.29(15)
N11 Cu1 Cl2 95.43(16)
N12 Cu1 Cl2 85.16(16)
N21 Cu1 Cl2 93.23(15)
N22 Cu1 Cl2 168.68(14)
Cl1 Cu1 Cl2 89.12(6)
C101 N11 C105 118.9(6)
C101 N11 Cu1 125.8(5)
C105 N11 Cu1 115.3(4)
N11 C101 C102 122.1(7)
N11 C101 H101 118.9
C102 C101 H101 118.9
C103 C102 C101 119.1(7)
C103 C102 H102 120.5
C101 C102 H102 120.5
C102 C103 C104 119.1(6)
C102 C103 H103 120.4
C104 C103 H103 120.4
C103 C104 C105 119.2(6)
C103 C104 H104 120.4
C105 C104 H104 120.4
N11 C105 C104 121.6(6)
N11 C105 C106 113.6(5)
C104 C105 C106 124.8(6)
N12 S11 C108 100.9(3)
C106 N12 S11 119.5(5)
C106 N12 Cu1 116.2(5)
S11 N12 Cu1 122.7(3)
C106 N13 C107 123.1(5)
C106 N13 H13 118.5
C107 N13 H13 118.5
N12 C106 N13 125.7(6)
N12 C106 C105 115.7(6)
N13 C106 C105 118.5(5)
C112 C107 C108 120.6(6)
C112 C107 N13 119.8(6)
C108 C107 N13 119.5(6)
C109 C108 C107 119.3(6)
C109 C108 S11 120.9(5)
C107 C108 S11 119.5(5)
C110 C109 C108 119.8(7)
C110 C109 H109 120.1
C108 C109 H109 120.1
C111 C110 C109 120.8(7)
C111 C110 H110 119.6
C109 C110 H110 119.6
C110 C111 C112 119.9(7)
C110 C111 H111 120.0
C112 C111 H111 120.0
C107 C112 C111 119.4(7)
C107 C112 H112 120.3
C111 C112 H112 120.3
C201 N21 C205 118.6(5)
C201 N21 Cu1 122.4(4)
C205 N21 Cu1 119.0(4)
N21 C201 C202 123.6(6)
N21 C201 H201 118.2
C202 C201 H201 118.2
C201 C202 C203 118.8(6)
C201 C202 H202 120.6
C203 C202 H202 120.6
C202 C203 C204 118.2(6)
C202 C203 H203 120.9
C204 C203 H203 120.9
C203 C204 C205 120.4(7)
C203 C204 H204 119.8
C205 C204 H204 119.8
N21 C205 C204 120.5(6)
N21 C205 C206 115.8(5)
C204 C205 C206 123.8(6)
N22 S21 C208 103.6(3)
C206 N22 S21 121.9(5)
C206 N22 Cu1 113.0(4)
S21 N22 Cu1 123.7(3)
C206 N23 C207 123.5(6)
C206 N23 H23 118.3
C207 N23 H23 118.3
N22 C206 N23 126.4(6)
N22 C206 C205 116.7(6)
N23 C206 C205 116.9(5)
C212 C207 C208 120.4(6)
C212 C207 N23 118.9(6)
C208 C207 N23 120.7(6)
C209 C208 C207 120.0(6)
C209 C208 S21 119.7(5)
C207 C208 S21 120.3(5)
C208 C209 C210 119.6(6)
C208 C209 H209 120.2
C210 C209 H209 120.2
C211 C210 C209 120.0(6)
C211 C210 H210 120.0
C209 C210 H210 120.0
C210 C211 C212 120.7(6)
C210 C211 H211 119.6
C212 C211 H211 119.6
C207 C212 C211 119.2(6)
C207 C212 H212 120.4
C211 C212 H212 120.4

loop_
_geom_bond_atom_site_label_1
_geom_bond_atom_site_label_2
_geom_bond_distance
Cu1 N11 2.033(5)
Cu1 N12 2.037(5)
Cu1 N21 2.039(5)
Cu1 N22 2.287(5)
Cu1 Cl1 2.3260(18)
Cu1 Cl2 2.7589(19)
N11 C101 1.332(8)
N11 C105 1.352(8)
C101 C102 1.386(9)
C101 H101 0.9500
C102 C103 1.373(10)
C102 H102 0.9500
C103 C104 1.381(10)
C103 H103 0.9500
C104 C105 1.381(9)
C104 H104 0.9500
C105 C106 1.488(9)
S11 N12 1.730(6)
S11 C108 1.761(7)
N12 C106 1.296(8)
N13 C106 1.359(8)
N13 C107 1.412(9)
N13 H13 0.8800
C107 C112 1.375(9)
C107 C108 1.395(9)
C108 C109 1.392(9)
C109 C110 1.381(10)
C109 H109 0.9500
C110 C111 1.368(11)
C110 H110 0.9500
C111 C112 1.406(10)
C111 H111 0.9500
C112 H112 0.9500
N21 C201 1.333(9)
N21 C205 1.363(8)
C201 C202 1.372(9)
C201 H201 0.9500
C202 C203 1.386(10)
C202 H202 0.9500
C203 C204 1.387(10)
C203 H203 0.9500
C204 C205 1.386(8)
C204 H204 0.9500
C205 C206 1.483(9)
S21 N22 1.701(6)
S21 C208 1.765(7)
N22 C206 1.286(8)
N23 C206 1.375(8)
N23 C207 1.425(8)
N23 H23 0.8800
C207 C212 1.369(9)
C207 C208 1.395(9)
C208 C209 1.382(10)
C209 C210 1.395(10)
C209 H209 0.9500
C210 C211 1.366(10)
C210 H210 0.9500
C211 C212 1.402(9)
C211 H211 0.9500
C212 H212 0.9500
